data_4322630
loop_
_publ_author_name
'Matteo Cusumano'
'Maria Letizia Di Pietro'
'Antonino Giannetto'
'Francesco Nicol\`o'
'Enrico Rotondo'

_publ_section_title
;
 Noncovalent Interactions of Platinum(II) Square Planar Complexes
 Containing Ligands Out-of-Plane with DNA
;
_journal_name_full 'Inorganic Chemistry'
_journal_page_first 563
_journal_page_last 568
_journal_paper_doi 10.1021/ic9705406
_journal_volume 37
_journal_year 1998
_chemical_compound_source 'chemical synthesis'
_chemical_formula_moiety 'C36 H34 N4 Pt1 2+, 2 (P1 F6) 1- '
_chemical_formula_sum 'C36 H34 F12 N4 P2 Pt'
_chemical_formula_weight 1007.710
_chemical_name_systematic
;
(4,4'-diphenyl-2,2'-bipyridyl)-bis(3,5-dimethylpyridine)-platinum  
diesafluorophosphate
;
_space_group_IT_number 2
_symmetry_cell_setting triclinic
_symmetry_Int_Tables_number 2
_symmetry_space_group_name_Hall '-P 1'
_symmetry_space_group_name_H-M 'P -1'
_atom_sites_solution_hydrogens geom
_atom_sites_solution_primary Patterson
_atom_sites_solution_secondary difmap
_cell_angle_alpha 104.46(2)
_cell_angle_beta 95.36(2)
_cell_angle_gamma 93.33(2)
_cell_formula_units_Z 2
_cell_length_a 10.724(2)
_cell_length_b 12.850(3)
_cell_length_c 14.878(3)
_cell_measurement_radiation 'Mo K\a'
_cell_measurement_reflns_used 21
_cell_measurement_temperature 298
_cell_measurement_theta_max 11.37
_cell_measurement_theta_min 6.60
_cell_measurement_wavelength 0.710730
_cell_volume 1969.6(7)
_computing_cell_refinement 'Siemens P3/V'
_computing_data_collection 'Siemens P3/V,(VMS vers 4.21, 1989)'
_computing_data_reduction 'Siemens SHELXTL-PLUS,(VMS vers 4.2 , 1991)'
_computing_molecular_graphics 'Siemens XPW'
_computing_publication_material 'Siemens SHELXTL-PLUS and PARST'
_computing_structure_refinement 'Siemens SHELXTL-PLUS'
_computing_structure_solution 'Siemens SHELXTL-PLUS'
_diffrn_ambient_temperature 298
_diffrn_measurement_device 'Siemens R3m/v diffractometer'
_diffrn_measurement_method \w/2\q
_diffrn_radiation_monochromator 'highly oriented graphite crystal'
_diffrn_radiation_source 'fine-focus xray_tube'
_diffrn_radiation_type 'Mo K\a'
_diffrn_radiation_wavelength 0.710730
_diffrn_reflns_av_R_equivalents 0.0266
_diffrn_reflns_limit_h_max 12
_diffrn_reflns_limit_h_min 0
_diffrn_reflns_limit_k_max 15
_diffrn_reflns_limit_k_min -15
_diffrn_reflns_limit_l_max 17
_diffrn_reflns_limit_l_min -17
_diffrn_reflns_number 7398
_diffrn_reflns_theta_max 25.0
_diffrn_reflns_theta_min 1.5
_diffrn_standards_decay_% 3.57
_diffrn_standards_interval_count 197
_diffrn_standards_number 3
_exptl_absorpt_coefficient_mu 3.732
_exptl_absorpt_correction_T_max 0.9520
_exptl_absorpt_correction_T_min 0.7201
_exptl_absorpt_correction_type '\y scan'
_exptl_crystal_colour yellow
_exptl_crystal_density_diffrn 1.699
_exptl_crystal_density_method none
_exptl_crystal_description prismatic
_exptl_crystal_F_000 988
_exptl_crystal_size_max 0.23
_exptl_crystal_size_mid 0.15
_exptl_crystal_size_min 0.12
_refine_diff_density_max 1.22
_refine_diff_density_min -0.89
_refine_ls_extinction_expression
;
equ(22) p292 "Crystallographic Computing" (1970)  
;
_refine_ls_extinction_method none
_refine_ls_goodness_of_fit_obs 0.76
_refine_ls_hydrogen_treatment 'Riding model, fixed isotropic U'
_refine_ls_matrix_type full
_refine_ls_number_constraints 0
_refine_ls_number_parameters 496
_refine_ls_number_reflns 2945
_refine_ls_number_restraints 0
_refine_ls_R_factor_all 0.1069
_refine_ls_R_factor_obs 0.0493
_refine_ls_shift/esd_max 0.140
_refine_ls_shift/esd_mean 0.007
_refine_ls_structure_factor_coef F
_refine_ls_weighting_details 'w = 1/(\s^2^(F)+ 0.0037 F^2^)'
_refine_ls_weighting_scheme calc
_refine_ls_wR_factor_all 0.0873
_refine_ls_wR_factor_obs 0.0613
_reflns_number_observed 2945
_reflns_number_total 6991
_reflns_observed_criterion 'F > 5\s(F)'
_cod_data_source_file ic9705406.cif
_cod_data_source_block cusma6
_cod_depositor_comments
;
The following automatic conversions were performed:

'_refine_ls_weighting_scheme' value '1/(\s^2^(F)+ 0.0037 F^2^)' was
changed to 'calc'. New tag '_refine_ls_weighting_details' was
created. The value of the new tag was set to 'w = 1/(\s^2^(F)+ 0.0037
F^2^)'.

Automatic conversion script
Id: cif_fix_values 3143 2015-03-26 13:38:13Z robertas 
;
_cod_original_formula_sum 'C36 H34 F12 N4 P2 Pt1'
_cod_database_code 4322630

loop_
_symmetry_equiv_pos_as_xyz
x,y,z
-x,-y,-z

loop_
_atom_site_aniso_label
_atom_site_aniso_U_11
_atom_site_aniso_U_22
_atom_site_aniso_U_33
_atom_site_aniso_U_23
_atom_site_aniso_U_13
_atom_site_aniso_U_12
_atom_site_aniso_type_symbol
Pt 0.0479(4) 0.0574(5) 0.0443(4) 0.0174(3) 0.0151(3) 0.0240(3) Pt
N1 0.059(9) 0.06(1) 0.030(8) 0.020(7) 0.013(7) 0.017(8) N
C1 0.06(1) 0.07(1) 0.05(1) 0.02(1) 0.027(9) 0.024(9) C
C2 0.06(1) 0.07(1) 0.032(9) 0.020(9) 0.002(8) 0.026(9) C
C3 0.028(8) 0.05(1) 0.04(1) 0.019(8) 0.010(7) -0.001(7) C
C4 0.042(9) 0.05(1) 0.031(9) 0.003(8) 0.012(7) 0.014(8) C
C5 0.046(9) 0.04(1) 0.04(1) 0.012(8) 0.004(8) 0.013(8) C
C6 0.029(8) 0.04(1) 0.05(1) 0.015(8) 0.003(8) -0.001(7) C
C7 0.05(1) 0.05(1) 0.030(9) 0.013(8) 0.006(8) 0.017(8) C
C8 0.044(9) 0.06(1) 0.04(1) 0.016(9) 0.022(8) 0.012(9) C
C9 0.07(1) 0.08(1) 0.06(1) 0.03(1) 0.01(1) 0.04(1) C
C10 0.07(1) 0.14(2) 0.07(1) 0.05(1) 0.01(1) 0.07(1) C
N2 0.044(8) 0.06(1) 0.06(1) 0.017(8) -0.003(7) 0.020(7) N
C11 0.031(9) 0.05(1) 0.07(1) 0.02(1) 0.011(9) 0.005(8) C
C12 0.05(1) 0.08(1) 0.05(1) 0.03(1) 0.001(9) 0.012(9) C
C13 0.08(1) 0.09(2) 0.06(1) 0.05(1) 0.00(1) 0.02(1) C
C14 0.07(1) 0.10(2) 0.06(1) 0.05(1) -0.01(1) 0.03(1) C
C15 0.06(1) 0.07(1) 0.10(2) 0.04(1) 0.02(1) 0.03(1) C
C16 0.06(1) 0.07(1) 0.05(1) 0.03(1) 0.013(9) 0.006(9) C
C17 0.044(9) 0.04(1) 0.05(1) 0.004(8) 0.014(8) 0.005(8) C
C18 0.06(1) 0.10(2) 0.04(1) 0.02(1) 0.007(9) 0.03(1) C
C19 0.05(1) 0.06(1) 0.04(1) -0.008(9) 0.006(9) 0.013(9) C
C20 0.08(1) 0.03(1) 0.07(1) 0.01(1) 0.05(1) 0.010(9) C
C21 0.06(1) 0.08(1) 0.04(1) 0.02(1) 0.002(9) 0.01(1) C
C22 0.06(1) 0.09(1) 0.04(1) 0.04(1) 0.023(9) 0.02(1) C
N3 0.05(1) 0.03(1) 0.07(1) 0.014(8) 0.025(9) 0.003(8) N
C23 0.07(1) 0.05(1) 0.06(1) 0.02(1) 0.01(1) 0.01(1) C
C24 0.08(1) 0.05(1) 0.06(1) 0.01(1) -0.01(1) 0.01(1) C
C25 0.09(2) 0.08(2) 0.05(1) 0.02(1) -0.00(1) 0.04(1) C
C26 0.12(2) 0.05(1) 0.06(1) 0.02(1) 0.02(1) 0.02(1) C
C27 0.08(1) 0.06(1) 0.04(1) 0.00(1) -0.003(9) 0.01(1) C
C28 0.12(2) 0.18(3) 0.13(2) 0.06(2) -0.03(2) 0.04(2) C
C29 0.16(2) 0.07(2) 0.08(2) 0.03(1) 0.00(1) 0.02(1) C
N4 0.035(8) 0.05(1) 0.049(9) 0.012(9) -0.002(7) 0.003(7) N
C30 0.05(1) 0.04(1) 0.07(1) 0.013(9) 0.007(9) 0.022(9) C
C31 0.04(1) 0.05(1) 0.05(1) 0.01(1) 0.007(9) 0.013(9) C
C32 0.05(1) 0.07(1) 0.04(1) 0.02(1) 0.013(9) 0.02(1) C
C33 0.06(1) 0.04(1) 0.06(1) -0.01(1) 0.00(1) 0.020(9) C
C34 0.037(9) 0.05(1) 0.07(1) 0.02(1) 0.002(9) 0.012(9) C
C35 0.07(1) 0.07(1) 0.06(1) 0.04(1) 0.04(1) 0.01(1) C
C36 0.10(2) 0.09(2) 0.07(1) 0.01(1) 0.01(1) 0.03(1) C
P1 0.052(3) 0.081(4) 0.055(3) 0.015(3) 0.005(2) 0.023(3) P
F1 0.075(8) 0.22(2) 0.074(9) 0.002(9) 0.014(7) 0.018(9) F
F2 0.074(8) 0.12(1) 0.16(1) 0.072(9) 0.006(8) 0.024(7) F
F3 0.084(8) 0.16(1) 0.079(9) -0.000(8) 0.024(7) -0.012(8) F
F4 0.090(9) 0.10(1) 0.20(2) 0.05(1) -0.041(9) 0.026(7) F
F5 0.056(6) 0.081(8) 0.084(8) 0.008(6) -0.005(5) -0.001(5) F
F6 0.056(7) 0.103(9) 0.089(8) 0.014(7) 0.010(6) 0.000(6) F
P2 0.105(5) 0.088(5) 0.078(4) 0.016(4) -0.008(4) 0.028(4) P
F7 0.16(2) 0.46(4) 0.16(2) -0.08(2) -0.03(2) -0.06(2) F
F8 0.20(2) 0.41(4) 0.34(3) 0.29(3) 0.08(2) 0.07(2) F
F9 0.20(2) 0.23(2) 0.12(1) 0.01(1) -0.04(1) 0.07(2) F
F10 0.21(2) 0.39(4) 0.32(3) 0.24(3) -0.01(2) -0.10(2) F
F11 0.42(4) 0.24(2) 0.14(2) 0.03(2) 0.01(2) 0.25(3) F
F12 0.47(4) 0.32(3) 0.14(2) 0.06(2) 0.09(2) 0.29(3) F

loop_
_atom_site_label
_atom_site_occupancy
_atom_site_fract_x
_atom_site_fract_y
_atom_site_fract_z
_atom_site_U_iso_or_equiv
_atom_site_thermal_displace_type
_atom_site_type_symbol
_atom_site_calc_flag
_atom_site_calc_attached_atom
_atom_site_disorder_group
Pt 1.00 0.73379(7) 0.66521(6) 0.70586(5) 0.0517(3) Uani Pt ? ? ?
N1 1.00 0.612(1) 0.745(1) 0.6454(9) 0.052(5) Uani N ? ? ?
C1 1.00 0.606(1) 0.754(1) 0.558(1) 0.060(7) Uani C ? ? ?
C2 1.00 0.519(1) 0.812(1) 0.520(1) 0.053(7) Uani C ? ? ?
C3 1.00 0.439(1) 0.872(1) 0.579(1) 0.040(6) Uani C ? ? ?
C4 1.00 0.448(1) 0.866(1) 0.669(1) 0.043(6) Uani C ? ? ?
C5 1.00 0.535(1) 0.804(1) 0.702(1) 0.045(6) Uani C ? ? ?
C6 1.00 0.550(1) 0.791(1) 0.799(1) 0.043(6) Uani C ? ? ?
C7 1.00 0.477(1) 0.837(1) 0.867(1) 0.047(6) Uani C ? ? ?
C8 1.00 0.496(1) 0.820(1) 0.957(1) 0.052(7) Uani C ? ? ?
C9 1.00 0.590(2) 0.756(1) 0.971(1) 0.073(8) Uani C ? ? ?
C10 1.00 0.662(2) 0.711(2) 0.901(1) 0.10(1) Uani C ? ? ?
N2 1.00 0.639(1) 0.727(1) 0.813(1) 0.055(6) Uani N ? ? ?
C11 1.00 0.347(1) 0.936(1) 0.540(1) 0.052(7) Uani C ? ? ?
C12 1.00 0.294(1) 0.901(1) 0.447(1) 0.061(7) Uani C ? ? ?
C13 1.00 0.201(2) 0.955(2) 0.413(1) 0.078(8) Uani C ? ? ?
C14 1.00 0.161(2) 1.046(2) 0.470(1) 0.076(9) Uani C ? ? ?
C15 1.00 0.211(2) 1.081(2) 0.560(2) 0.082(9) Uani C ? ? ?
C16 1.00 0.308(1) 1.026(1) 0.596(1) 0.061(7) Uani C ? ? ?
C17 1.00 0.422(1) 0.873(1) 1.032(1) 0.045(6) Uani C ? ? ?
C18 1.00 0.320(2) 0.930(2) 1.012(1) 0.068(8) Uani C ? ? ?
C19 1.00 0.243(2) 0.973(1) 1.084(1) 0.054(7) Uani C ? ? ?
C20 1.00 0.278(2) 0.964(1) 1.173(1) 0.064(7) Uani C ? ? ?
C21 1.00 0.379(2) 0.911(1) 1.191(1) 0.060(8) Uani C ? ? ?
C22 1.00 0.451(2) 0.865(1) 1.121(1) 0.065(8) Uani C ? ? ?
N3 1.00 0.852(1) 0.585(1) 0.772(1) 0.053(6) Uani N ? ? ?
C23 1.00 0.962(2) 0.632(2) 0.815(1) 0.064(8) Uani C ? ? ?
C24 1.00 1.052(2) 0.583(2) 0.861(1) 0.070(9) Uani C ? ? ?
C25 1.00 1.018(2) 0.478(2) 0.861(1) 0.08(1) Uani C ? ? ?
C26 1.00 0.909(2) 0.426(2) 0.816(1) 0.08(1) Uani C ? ? ?
C27 1.00 0.826(2) 0.484(2) 0.773(1) 0.063(8) Uani C ? ? ?
C28 1.00 1.176(2) 0.645(2) 0.909(2) 0.15(1) Uani C ? ? ?
C29 1.00 0.863(2) 0.308(2) 0.812(1) 0.11(1) Uani C ? ? ?
N4 1.00 0.813(1) 0.607(1) 0.5878(9) 0.045(6) Uani N ? ? ?
C30 1.00 0.904(2) 0.666(1) 0.562(1) 0.053(7) Uani C ? ? ?
C31 1.00 0.947(1) 0.638(1) 0.475(1) 0.052(7) Uani C ? ? ?
C32 1.00 0.894(2) 0.544(2) 0.415(1) 0.056(7) Uani C ? ? ?
C33 1.00 0.804(2) 0.481(1) 0.440(1) 0.054(7) Uani C ? ? ?
C34 1.00 0.766(1) 0.515(1) 0.528(1) 0.054(7) Uani C ? ? ?
C35 1.00 1.046(2) 0.710(1) 0.450(1) 0.071(7) Uani C ? ? ?
C36 1.00 0.741(2) 0.375(2) 0.375(1) 0.09(1) Uani C ? ? ?
P1 1.00 1.0909(4) 0.9432(4) 0.7784(3) 0.065(2) Uani P ? ? ?
F1 1.00 1.069(1) 0.983(1) 0.8837(8) 0.130(7) Uani F ? ? ?
F2 1.00 1.148(1) 0.838(1) 0.799(1) 0.121(6) Uani F ? ? ?
F3 1.00 1.114(1) 0.894(1) 0.6715(8) 0.116(6) Uani F ? ? ?
F4 1.00 1.038(1) 1.042(1) 0.754(1) 0.137(7) Uani F ? ? ?
F5 1.00 1.2303(9) 1.0005(8) 0.7992(7) 0.078(4) Uani F ? ? ?
F6 1.00 0.9511(9) 0.8802(9) 0.7539(7) 0.087(5) Uani F ? ? ?
P2 1.00 0.4363(7) 0.3877(5) 0.7454(5) 0.094(3) Uani P ? ? ?
F7 1.00 0.540(2) 0.428(3) 0.822(2) 0.28(2) Uani F ? ? ?
F8 1.00 0.374(2) 0.339(2) 0.811(2) 0.32(2) Uani F ? ? ?
F9 1.00 0.346(2) 0.347(2) 0.657(1) 0.20(1) Uani F ? ? ?
F10 1.00 0.507(2) 0.442(3) 0.683(2) 0.31(2) Uani F ? ? ?
F11 1.00 0.508(3) 0.291(2) 0.714(1) 0.28(2) Uani F ? ? ?
F12 1.00 0.353(3) 0.470(2) 0.775(1) 0.32(2) Uani F ? ? ?
H29A 1.00 0.927(2) 0.277(2) 0.844(1) 0.085 Uiso H calc C29 ?
H29B 1.00 0.847(2) 0.267(2) 0.748(1) 0.085 Uiso H calc C29 ?
H29C 1.00 0.788(2) 0.307(2) 0.842(1) 0.085 Uiso H calc C29 ?
H12 1.00 0.323(1) 0.839(1) 0.407(1) 0.085 Uiso H calc C12 ?
H19 1.00 0.169(2) 1.007(1) 1.071(1) 0.085 Uiso H calc C19 ?
H30 1.00 0.940(2) 0.732(1) 0.606(1) 0.085 Uiso H calc C30 ?
H9 1.00 0.606(2) 0.741(1) 1.031(1) 0.085 Uiso H calc C9 ?
H20 1.00 0.231(2) 0.997(1) 1.223(1) 0.085 Uiso H calc C20 ?
H32 1.00 0.921(2) 0.522(2) 0.354(1) 0.085 Uiso H calc C32 ?
H13 1.00 0.164(2) 0.930(2) 0.350(1) 0.085 Uiso H calc C13 ?
H21 1.00 0.401(2) 0.904(1) 1.253(1) 0.085 Uiso H calc C21 ?
H34 1.00 0.704(1) 0.471(1) 0.546(1) 0.085 Uiso H calc C34 ?
H4 1.00 0.394(1) 0.905(1) 0.711(1) 0.085 Uiso H calc C4 ?
H35A 1.00 1.066(2) 0.679(1) 0.388(1) 0.085 Uiso H calc C35 ?
H35B 1.00 1.121(2) 0.719(1) 0.493(1) 0.085 Uiso H calc C35 ?
H35C 1.00 1.015(2) 0.779(1) 0.453(1) 0.085 Uiso H calc C35 ?
H22 1.00 0.522(2) 0.828(1) 1.136(1) 0.085 Uiso H calc C22 ?
H36A 1.00 0.777(2) 0.362(2) 0.316(1) 0.085 Uiso H calc C36 ?
H36B 1.00 0.652(2) 0.381(2) 0.364(1) 0.085 Uiso H calc C36 ?
H36C 1.00 0.755(2) 0.317(2) 0.403(1) 0.085 Uiso H calc C36 ?
H14 1.00 0.097(2) 1.084(2) 0.446(1) 0.085 Uiso H calc C14 ?
H10 1.00 0.729(2) 0.668(2) 0.913(1) 0.085 Uiso H calc C10 ?
H23 1.00 0.981(2) 0.706(2) 0.814(1) 0.085 Uiso H calc C23 ?
H15 1.00 0.181(2) 1.143(2) 0.601(2) 0.085 Uiso H calc C15 ?
H7 1.00 0.412(1) 0.881(1) 0.853(1) 0.085 Uiso H calc C7 ?
H25 1.00 1.074(2) 0.441(2) 0.893(1) 0.085 Uiso H calc C25 ?
H16 1.00 0.346(1) 1.053(1) 0.659(1) 0.085 Uiso H calc C16 ?
H1 1.00 0.664(1) 0.718(1) 0.518(1) 0.085 Uiso H calc C1 ?
H27 1.00 0.747(2) 0.448(2) 0.743(1) 0.085 Uiso H calc C27 ?
H2 1.00 0.513(1) 0.811(1) 0.455(1) 0.085 Uiso H calc C2 ?
H28A 1.00 1.179(2) 0.717(2) 0.900(2) 0.085 Uiso H calc C28 ?
H28B 1.00 1.245(2) 0.609(2) 0.882(2) 0.085 Uiso H calc C28 ?
H28C 1.00 1.183(2) 0.649(2) 0.974(2) 0.085 Uiso H calc C28 ?
H18 1.00 0.302(2) 0.940(2) 0.951(1) 0.085 Uiso H calc C18 ?

loop_
_atom_type_symbol
_atom_type_description
_atom_type_oxidation_number
_atom_type_number_in_cell
_atom_type_scat_dispersion_real
_atom_type_scat_dispersion_imag
_atom_type_scat_source
C Carbon 0 72 0.0020 0.0020 Internat_Tables_Vol_IV_Table_2.3.1
H Hydrogen 0 68 0.0000 0.0000 Internat_Tables_Vol_IV_Table_2.3.1
N Nitrogen 0 8 0.0040 0.0030 Internat_Tables_Vol_IV_Table_2.3.1
F Fluorine 0 24 0.0140 0.0100 Internat_Tables_Vol_IV_Table_2.3.1
P Phosphorus 0 4 0.0900 0.0950 Internat_Tables_Vol_IV_Table_2.3.1
Pt Platinum 0 2 -2.3520 8.3880 Internat_Tables_Vol_IV_Table_2.3.1

loop_
_diffrn_attenuator_code
_diffrn_attenuator_scale
? ?

loop_
_geom_angle_atom_site_label_1
_geom_angle_atom_site_label_2
_geom_angle_atom_site_label_3
_geom_angle
_geom_angle_site_symmetry_1
_geom_angle_site_symmetry_2
_geom_angle_site_symmetry_3
_geom_angle_publ_flag
N3 Pt N4 88.8(6) . . . ?
N2 Pt N4 173.2(5) . . . ?
N2 Pt N3 97.7(6) . . . ?
N1 Pt N4 93.7(5) . . . ?
N1 Pt N3 177.4(6) . . . ?
N1 Pt N2 79.8(5) . . . ?
Pt N1 C5 116(1) . . . ?
Pt N1 C1 127(1) . . . ?
C1 N1 C5 117(1) . . . ?
N1 C1 C2 124(1) . . . ?
C1 C2 C3 119(1) . . . ?
C2 C3 C11 120(1) . . . ?
C2 C3 C4 117(1) . . . ?
C4 C3 C11 123(1) . . . ?
C3 C4 C5 120(1) . . . ?
N1 C5 C4 122(1) . . . ?
C4 C5 C6 124(1) . . . ?
N1 C5 C6 114(1) . . . ?
C5 C6 N2 113(1) . . . ?
C5 C6 C7 124(1) . . . ?
C7 C6 N2 122(1) . . . ?
C6 C7 C8 121(1) . . . ?
C7 C8 C17 121(1) . . . ?
C7 C8 C9 116(1) . . . ?
C9 C8 C17 123(1) . . . ?
C8 C9 C10 122(2) . . . ?
C9 C10 N2 120(2) . . . ?
C6 N2 C10 119(1) . . . ?
Pt N2 C10 124(1) . . . ?
Pt N2 C6 117(1) . . . ?
C3 C11 C16 121(1) . . . ?
C3 C11 C12 120(1) . . . ?
C12 C11 C16 119(2) . . . ?
C11 C12 C13 120(2) . . . ?
C12 C13 C14 120(2) . . . ?
C13 C14 C15 121(2) . . . ?
C14 C15 C16 120(2) . . . ?
C11 C16 C15 120(2) . . . ?
C8 C17 C22 120(1) . . . ?
C8 C17 C18 121(1) . . . ?
C18 C17 C22 119(1) . . . ?
C17 C18 C19 120(1) . . . ?
C18 C19 C20 118(2) . . . ?
C19 C20 C21 121(2) . . . ?
C20 C21 C22 121(2) . . . ?
C17 C22 C21 120(1) . . . ?
Pt N3 C27 123(1) . . . ?
Pt N3 C23 120(1) . . . ?
C23 N3 C27 117(2) . . . ?
N3 C23 C24 125(2) . . . ?
C23 C24 C28 121(2) . . . ?
C23 C24 C25 115(2) . . . ?
C25 C24 C28 124(2) . . . ?
C24 C25 C26 122(2) . . . ?
C25 C26 C29 126(2) . . . ?
C25 C26 C27 117(2) . . . ?
C27 C26 C29 117(2) . . . ?
N3 C27 C26 124(2) . . . ?
Pt N4 C34 121(1) . . . ?
Pt N4 C30 121(1) . . . ?
C30 N4 C34 118(2) . . . ?
N4 C30 C31 123(2) . . . ?
C30 C31 C35 120(2) . . . ?
C30 C31 C32 117(2) . . . ?
C32 C31 C35 123(2) . . . ?
C31 C32 C33 122(2) . . . ?
C32 C33 C36 124(2) . . . ?
C32 C33 C34 118(2) . . . ?
C34 C33 C36 119(2) . . . ?
N4 C34 C33 123(2) . . . ?
F5 P1 F6 177.4(6) . . . ?
F4 P1 F6 89.6(7) . . . ?
F4 P1 F5 91.9(6) . . . ?
F3 P1 F6 88.0(6) . . . ?
F3 P1 F5 89.8(6) . . . ?
F3 P1 F4 90.6(8) . . . ?
F2 P1 F6 90.4(6) . . . ?
F2 P1 F5 88.0(6) . . . ?
F2 P1 F4 177.1(8) . . . ?
F2 P1 F3 86.5(7) . . . ?
F1 P1 F6 90.4(6) . . . ?
F1 P1 F5 91.6(6) . . . ?
F1 P1 F4 93.1(8) . . . ?
F1 P1 F3 175.9(7) . . . ?
F1 P1 F2 89.8(8) . . . ?
F11 P2 F12 172(2) . . . ?
F10 P2 F12 98(1) . . . ?
F10 P2 F11 89(1) . . . ?
F9 P2 F12 87(1) . . . ?
F9 P2 F11 89(1) . . . ?
F9 P2 F10 82(1) . . . ?
F8 P2 F12 82(1) . . . ?
F8 P2 F11 92(1) . . . ?
F8 P2 F10 176(2) . . . ?
F8 P2 F9 102(1) . . . ?
F7 P2 F12 98(1) . . . ?
F7 P2 F11 87(1) . . . ?
F7 P2 F10 90(1) . . . ?
F7 P2 F9 171(1) . . . ?
F7 P2 F8 87(1) . . . ?
P2 F8 F12 48(1) . . . ?
P2 F12 F8 50(1) . . . ?

loop_
_geom_bond_atom_site_label_1
_geom_bond_atom_site_label_2
_geom_bond_distance
_geom_bond_site_symmetry_1
_geom_bond_site_symmetry_2
_geom_bond_publ_flag
Pt N1 1.99(1) . . ?
Pt N2 1.99(1) . . ?
Pt N3 2.01(2) . . ?
Pt N4 2.02(1) . . ?
N1 C1 1.33(2) . . ?
N1 C5 1.35(2) . . ?
C1 C2 1.38(2) . . ?
C2 C3 1.40(2) . . ?
C3 C4 1.37(2) . . ?
C3 C11 1.48(2) . . ?
C4 C5 1.40(2) . . ?
C5 C6 1.48(2) . . ?
C6 C7 1.38(2) . . ?
C6 N2 1.33(2) . . ?
C7 C8 1.41(2) . . ?
C8 C9 1.37(2) . . ?
C8 C17 1.47(2) . . ?
C9 C10 1.39(3) . . ?
C10 N2 1.37(3) . . ?
C11 C12 1.39(2) . . ?
C11 C16 1.36(2) . . ?
C12 C13 1.38(3) . . ?
C13 C14 1.37(3) . . ?
C14 C15 1.35(3) . . ?
C15 C16 1.42(3) . . ?
C17 C18 1.40(2) . . ?
C17 C22 1.37(2) . . ?
C18 C19 1.44(2) . . ?
C19 C20 1.37(3) . . ?
C20 C21 1.36(3) . . ?
C21 C22 1.38(2) . . ?
N3 C23 1.32(2) . . ?
N3 C27 1.31(3) . . ?
C23 C24 1.41(3) . . ?
C24 C25 1.37(3) . . ?
C24 C28 1.53(3) . . ?
C25 C26 1.34(3) . . ?
C26 C27 1.41(3) . . ?
C26 C29 1.55(3) . . ?
N4 C30 1.34(2) . . ?
N4 C34 1.33(2) . . ?
C30 C31 1.39(3) . . ?
C31 C32 1.37(2) . . ?
C31 C35 1.51(3) . . ?
C32 C33 1.36(3) . . ?
C33 C34 1.38(3) . . ?
C33 C36 1.53(2) . . ?
P1 F1 1.57(1) . . ?
P1 F2 1.60(1) . . ?
P1 F3 1.61(1) . . ?
P1 F4 1.53(2) . . ?
P1 F5 1.60(1) . . ?
P1 F6 1.63(1) . . ?
P2 F7 1.49(2) . . ?
P2 F8 1.47(3) . . ?
P2 F9 1.52(2) . . ?
P2 F10 1.52(3) . . ?
P2 F11 1.49(3) . . ?
P2 F12 1.44(3) . . ?
F8 F12 1.92(4) . . ?

loop_
_geom_torsion_atom_site_label_1
_geom_torsion_atom_site_label_2
_geom_torsion_atom_site_label_3
_geom_torsion_atom_site_label_4
_geom_torsion
_geom_torsion_site_symmetry_1
_geom_torsion_site_symmetry_2
_geom_torsion_site_symmetry_3
_geom_torsion_site_symmetry_4
_geom_torsion_publ_flag
N3 Pt N4 C30 -97(1) . . . . ?
N2 Pt N4 C30 99(5) . . . . ?
N1 Pt N4 C30 84(1) . . . . ?
N3 Pt N4 C34 91(1) . . . . ?
N2 Pt N4 C34 -72(5) . . . . ?
N1 Pt N4 C34 -88(1) . . . . ?
N2 Pt N3 C23 -91(1) . . . . ?
N1 Pt N3 C23 -104(13) . . . . ?
N2 Pt N3 C27 91(1) . . . . ?
N1 Pt N3 C27 78(13) . . . . ?
N4 Pt N2 C6 -18(5) . . . . ?
N3 Pt N2 C6 178(1) . . . . ?
N1 Pt N2 C6 -2(1) . . . . ?
N4 Pt N2 C10 164(4) . . . . ?
N3 Pt N2 C10 0(1) . . . . ?
N1 Pt N2 C10 180(1) . . . . ?
N2 Pt N1 C5 4(1) . . . . ?
N2 Pt N1 C1 178(1) . . . . ?
N3 Pt N1 C5 17(13) . . . . ?
N3 Pt N1 C1 -168(12) . . . . ?
N4 Pt N1 C5 -178(1) . . . . ?
N4 Pt N1 C1 -4(1) . . . . ?
N4 Pt N3 C27 -87(1) . . . . ?
N4 Pt N3 C23 91(1) . . . . ?
Pt N1 C5 C6 -4(2) . . . . ?
Pt N1 C5 C4 178(1) . . . . ?
Pt N1 C1 C2 -180(1) . . . . ?
C1 N1 C5 C6 -179(1) . . . . ?
C1 N1 C5 C4 3(2) . . . . ?
C5 N1 C1 C2 -5(2) . . . . ?
N1 C1 C2 C3 5(2) . . . . ?
C1 C2 C3 C4 -3(2) . . . . ?
C1 C2 C3 C11 179(1) . . . . ?
C2 C3 C11 C12 32(2) . . . . ?
C2 C3 C11 C16 -152(2) . . . . ?
C2 C3 C4 C5 1(2) . . . . ?
C4 C3 C11 C12 -147(2) . . . . ?
C4 C3 C11 C16 30(2) . . . . ?
C11 C3 C4 C5 180(1) . . . . ?
C3 C4 C5 N1 -1(2) . . . . ?
C3 C4 C5 C6 -179(1) . . . . ?
C4 C5 C6 C7 1(2) . . . . ?
N1 C5 C6 C7 -176(1) . . . . ?
C4 C5 C6 N2 179(1) . . . . ?
N1 C5 C6 N2 2(2) . . . . ?
C5 C6 N2 Pt 1(2) . . . . ?
C7 C6 N2 Pt 179(1) . . . . ?
C5 C6 N2 C10 179(1) . . . . ?
C5 C6 C7 C8 180(1) . . . . ?
C7 C6 N2 C10 -3(2) . . . . ?
N2 C6 C7 C8 2(2) . . . . ?
C6 C7 C8 C9 -0(2) . . . . ?
C6 C7 C8 C17 178(1) . . . . ?
C7 C8 C17 C18 8(2) . . . . ?
C7 C8 C17 C22 -173(2) . . . . ?
C7 C8 C9 C10 1(3) . . . . ?
C9 C8 C17 C18 -174(2) . . . . ?
C9 C8 C17 C22 5(2) . . . . ?
C17 C8 C9 C10 -177(2) . . . . ?
C8 C9 C10 N2 -2(3) . . . . ?
C9 C10 N2 C6 3(3) . . . . ?
C9 C10 N2 Pt -179(1) . . . . ?
C3 C11 C16 C15 -174(2) . . . . ?
C3 C11 C12 C13 174(2) . . . . ?
C12 C11 C16 C15 3(3) . . . . ?
C16 C11 C12 C13 -2(3) . . . . ?
C11 C12 C13 C14 2(3) . . . . ?
C12 C13 C14 C15 -2(3) . . . . ?
C13 C14 C15 C16 2(3) . . . . ?
C14 C15 C16 C11 -2(3) . . . . ?
C8 C17 C22 C21 -178(2) . . . . ?
C8 C17 C18 C19 175(2) . . . . ?
C18 C17 C22 C21 2(2) . . . . ?
C22 C17 C18 C19 -4(2) . . . . ?
C17 C18 C19 C20 6(3) . . . . ?
C18 C19 C20 C21 -4(3) . . . . ?
C19 C20 C21 C22 2(3) . . . . ?
C20 C21 C22 C17 -0(3) . . . . ?
Pt N3 C27 C26 178(2) . . . . ?
Pt N3 C23 C24 -179(2) . . . . ?
C23 N3 C27 C26 -0(3) . . . . ?
C27 N3 C23 C24 -0(3) . . . . ?
N3 C23 C24 C25 -1(3) . . . . ?
N3 C23 C24 C28 -180(2) . . . . ?
C23 C24 C25 C26 2(3) . . . . ?
C28 C24 C25 C26 -178(2) . . . . ?
C24 C25 C26 C27 -3(3) . . . . ?
C24 C25 C26 C29 180(2) . . . . ?
C25 C26 C27 N3 2(3) . . . . ?
C29 C26 C27 N3 179(2) . . . . ?
Pt N4 C34 C33 169(1) . . . . ?
Pt N4 C30 C31 -170(1) . . . . ?
C30 N4 C34 C33 -2(3) . . . . ?
C34 N4 C30 C31 2(3) . . . . ?
N4 C30 C31 C32 -0(3) . . . . ?
N4 C30 C31 C35 178(2) . . . . ?
C30 C31 C32 C33 -1(3) . . . . ?
C35 C31 C32 C33 -179(2) . . . . ?
C31 C32 C33 C34 1(3) . . . . ?
C31 C32 C33 C36 180(2) . . . . ?
C32 C33 C34 N4 1(3) . . . . ?
C36 C33 C34 N4 -178(2) . . . . ?
F11 P2 F12 F8 41(11) . . . . ?
F10 P2 F12 F8 -176(2) . . . . ?
F9 P2 F12 F8 102(1) . . . . ?
F7 P2 F12 F8 -86(2) . . . . ?
F7 P2 F8 F12 99(2) . . . . ?
F9 P2 F8 F12 -86(1) . . . . ?
F10 P2 F8 F12 87(26) . . . . ?
F11 P2 F8 F12 -175(2) . . . . ?
